data_4126771
loop_
_publ_author_name
'Sen, Susan'
'Hosono, Nobuhiko'
'Zheng, Jia-Jia'
'Kusaka, Shinpei'
'Matsuda, Ryotaro'
'Sakaki, Shigeyoshi'
'Kitagawa, Susumu'

_publ_section_title
;
 Cooperative Bond Scission in a Soft Porous Crystal Enables Discriminatory
 Gate-Opening for Ethylene over Ethane.
;
_journal_name_full 'Journal of the American Chemical Society'
_journal_paper_doi 10.1021/jacs.7b10110
_journal_year 2017
_chemical_formula_moiety 'C30 H16 Co O5 S4'
_chemical_formula_sum 'C30 H16 Co O5 S4'
_chemical_formula_weight 643.63
_space_group_crystal_system monoclinic
_space_group_IT_number 14
_space_group_name_Hall '-P 2ybc'
_space_group_name_H-M_alt 'P 1 21/c 1'
_symmetry_space_group_name_Hall '-P 2ybc'
_symmetry_space_group_name_H-M 'P 1 21/c 1'
_atom_sites_solution_hydrogens geom
_atom_sites_solution_primary direct
_atom_sites_solution_secondary difmap
_cell_angle_alpha 90.0000
_cell_angle_beta 91.921(4)
_cell_angle_gamma 90.0000
_cell_formula_units_Z 4
_cell_length_a 11.8423(6)
_cell_length_b 12.3007(5)
_cell_length_c 25.9703(12)
_cell_measurement_reflns_used 6959
_cell_measurement_temperature 93
_cell_measurement_theta_max 24.32
_cell_measurement_theta_min 2.28
_cell_volume 3780.9(3)
_computing_cell_refinement 'CrysAlisPro 1.171.39.20a (Rigaku OD, 2015)'
_computing_data_collection 'CrysAlisPro 1.171.39.20a (Rigaku OD, 2015)'
_computing_data_reduction 'CrysAlisPro 1.171.39.20a (Rigaku OD, 2015)'
_computing_molecular_graphics 'CrystalStructure 4.2.5'
_computing_publication_material 'CrystalStructure 4.2.5 (Rigaku, 2017)'
_computing_structure_refinement 'SHELXL Version 2017/1 (Sheldrick, 2008)'
_computing_structure_solution 'SHELXT Version 2014/5 (Sheldrick, 2014)'
_diffrn_ambient_temperature 93
_diffrn_detector_area_resol_mean 5.811
_diffrn_measured_fraction_theta_full 0.994
_diffrn_measured_fraction_theta_max 0.881
_diffrn_measurement_device_type 'Rigaku XtaLAB P200'
_diffrn_measurement_method \w
_diffrn_radiation_type 'Mo K\a'
_diffrn_radiation_wavelength 0.71075
_diffrn_reflns_av_R_equivalents 0.0617
_diffrn_reflns_Laue_measured_fraction_full 0.994
_diffrn_reflns_Laue_measured_fraction_max 0.881
_diffrn_reflns_limit_h_max 16
_diffrn_reflns_limit_h_min -10
_diffrn_reflns_limit_k_max 16
_diffrn_reflns_limit_k_min -15
_diffrn_reflns_limit_l_max 37
_diffrn_reflns_limit_l_min -35
_diffrn_reflns_number 34815
_diffrn_reflns_point_group_measured_fraction_full 0.994
_diffrn_reflns_point_group_measured_fraction_max 0.881
_diffrn_reflns_theta_full 25.242
_diffrn_reflns_theta_max 30.698
_diffrn_reflns_theta_min 2.281
_diffrn_standards_number 0
_exptl_absorpt_coefficient_mu 0.704
_exptl_absorpt_correction_T_max 0.932
_exptl_absorpt_correction_T_min 0.733
_exptl_absorpt_correction_type multi-scan
_exptl_absorpt_process_details
;
CrysAlisPro 1.171.39.20a (Rigaku Oxford Diffraction, 2015)
Empirical absorption correction using spherical harmonics,
 implemented in SCALE3 ABSPACK scaling algorithm.
;
_exptl_crystal_colour brown
_exptl_crystal_density_diffrn 1.131
_exptl_crystal_density_method 'not measured'
_exptl_crystal_description block
_exptl_crystal_F_000 1308.00
_exptl_crystal_size_max 0.200
_exptl_crystal_size_mid 0.100
_exptl_crystal_size_min 0.100
_refine_diff_density_max 1.74
_refine_diff_density_min -0.67
_refine_ls_extinction_method none
_refine_ls_goodness_of_fit_ref 1.088
_refine_ls_hydrogen_treatment refxyz
_refine_ls_number_parameters 361
_refine_ls_number_reflns 10348
_refine_ls_number_restraints 6
_refine_ls_R_factor_all 0.1664
_refine_ls_R_factor_gt 0.0929
_refine_ls_shift/su_max 0.001
_refine_ls_structure_factor_coef Fsqd
_refine_ls_weighting_details 'w = 1/[\s^2^(Fo^2^)+(0.0936P)^2^+4.9845P] where P=(Fo^2^+2Fc^2^)/3'
_refine_ls_weighting_scheme calc
_refine_ls_wR_factor_gt 0.2194
_refine_ls_wR_factor_ref 0.2472
_reflns_Friedel_coverage 0.000
_reflns_number_gt 5235
_reflns_number_total 10348
_reflns_threshold_expression F^2^>2.0\s(F^2^)
_cod_data_source_file ja7b10110_si_001.cif
_cod_data_source_block 1
_cod_database_code 4126771

loop_
_space_group_symop_id
_space_group_symop_operation_xyz
1 +X,+Y,+Z
2 -X,1/2+Y,1/2-Z
3 -X,-Y,-Z
4 +X,-1/2-Y,-1/2+Z

loop_
_atom_site_label
_atom_site_type_symbol
_atom_site_fract_x
_atom_site_fract_y
_atom_site_fract_z
_atom_site_U_iso_or_equiv
_atom_site_adp_type
_atom_site_occupancy
_atom_site_site_symmetry_order
_atom_site_calc_flag
_atom_site_refinement_flags_posn
_atom_site_refinement_flags_adp
Co1 Co -0.06447(6) 0.51083(6) 0.54617(3) 0.0503(2) Uani 1 1 d . .
S1 S 0.53905(12) -0.05431(11) 0.72529(5) 0.0517(4) Uani 1 1 d . .
S2 S 0.41148(12) 0.14758(11) 0.74272(5) 0.0530(4) Uani 1 1 d . .
S3 S 0.63552(11) -0.13052(10) 0.56003(5) 0.0470(3) Uani 1 1 d . .
S4 S 0.66670(13) 0.06941(10) 0.62134(6) 0.0540(4) Uani 1 1 d . .
O1 O 0.0432(4) 0.4036(3) 0.57892(19) 0.0765(13) Uani 1 1 d . .
O2 O 0.1421(4) 0.3932(3) 0.50755(19) 0.0836(15) Uani 1 1 d . .
O3 O 0.1565(4) -0.3837(3) 0.48430(17) 0.0687(12) Uani 1 1 d . .
O4 O 0.0553(4) -0.3705(3) 0.55572(19) 0.0711(12) Uani 1 1 d . .
O5 O -0.1481(9) 0.5534(6) 0.6066(3) 0.213(4) Uani 1 1 d . U
C1 C 0.1222(6) 0.3674(4) 0.5529(3) 0.0666(19) Uani 1 1 d . .
C2 C 0.2000(5) 0.2854(4) 0.5792(2) 0.0556(15) Uani 1 1 d . .
C3 C 0.2977(5) 0.2575(4) 0.5564(2) 0.0589(15) Uani 1 1 d . .
H3 H 0.316855 0.290861 0.524866 0.071 Uiso 1 1 calc R U
C4 C 0.3695(5) 0.1805(4) 0.5791(2) 0.0544(14) Uani 1 1 d . .
H4 H 0.437111 0.160616 0.562781 0.065 Uiso 1 1 calc R U
C5 C 0.3424(4) 0.1325(4) 0.62555(18) 0.0415(11) Uani 1 1 d . .
C6 C 0.2432(4) 0.1610(4) 0.6486(2) 0.0479(13) Uani 1 1 d . .
H6 H 0.223583 0.128335 0.680226 0.057 Uiso 1 1 calc R U
C7 C 0.1713(4) 0.2388(4) 0.6250(2) 0.0531(14) Uani 1 1 d . .
H7 H 0.103070 0.258920 0.640727 0.064 Uiso 1 1 calc R U
C8 C 0.4206(4) 0.0494(4) 0.64770(18) 0.0398(11) Uani 1 1 d . .
C9 C 0.4627(4) -0.0333(4) 0.61097(17) 0.0391(11) Uani 1 1 d . .
C10 C 0.3777(4) -0.1094(4) 0.58876(18) 0.0430(12) Uani 1 1 d . .
C11 C 0.2940(5) -0.1533(4) 0.6189(2) 0.0515(13) Uani 1 1 d . .
H11 H 0.289984 -0.131301 0.653810 0.062 Uiso 1 1 calc R U
C12 C 0.2174(5) -0.2270(4) 0.5997(2) 0.0549(14) Uani 1 1 d . .
H12 H 0.162895 -0.256955 0.621614 0.066 Uiso 1 1 calc R U
C13 C 0.2185(4) -0.2588(4) 0.5483(2) 0.0512(14) Uani 1 1 d . .
C14 C 0.2957(5) -0.2104(4) 0.5168(2) 0.0522(14) Uani 1 1 d . .
H14 H 0.294745 -0.228158 0.481135 0.063 Uiso 1 1 calc R U
C15 C 0.3731(5) -0.1376(4) 0.5360(2) 0.0491(13) Uani 1 1 d . .
H15 H 0.425002 -0.105186 0.513456 0.059 Uiso 1 1 calc R U
C16 C 0.1352(6) -0.3448(4) 0.5275(3) 0.0607(17) Uani 1 1 d . .
C17 C 0.4516(4) 0.0475(4) 0.69857(18) 0.0402(11) Uani 1 1 d . .
C18 C 0.5510(4) 0.0024(4) 0.78735(18) 0.0419(11) Uani 1 1 d . .
C19 C 0.6150(5) -0.0436(5) 0.8281(2) 0.0556(14) Uani 1 1 d . .
H19 H 0.654628 -0.109826 0.823373 0.067 Uiso 1 1 calc R U
C20 C 0.6196(5) 0.0078(5) 0.8744(2) 0.0621(16) Uani 1 1 d . .
H20 H 0.664853 -0.021720 0.901829 0.074 Uiso 1 1 calc R U
C21 C 0.5594(5) 0.1028(5) 0.8822(2) 0.0581(15) Uani 1 1 d . .
H21 H 0.563313 0.136842 0.915025 0.070 Uiso 1 1 calc R U
C22 C 0.4940(4) 0.1484(4) 0.84287(19) 0.0481(12) Uani 1 1 d . .
H22 H 0.451250 0.212506 0.848282 0.058 Uiso 1 1 calc R U
C23 C 0.4926(4) 0.0975(4) 0.79526(17) 0.0386(11) Uani 1 1 d . .
C24 C 0.5723(4) -0.0322(3) 0.59874(17) 0.0380(11) Uani 1 1 d . .
C25 C 0.7756(4) -0.0784(4) 0.56514(19) 0.0472(12) Uani 1 1 d . .
C26 C 0.8649(5) -0.1265(4) 0.5430(2) 0.0569(15) Uani 1 1 d . .
H26 H 0.854968 -0.190994 0.523218 0.068 Uiso 1 1 calc R U
C27 C 0.9702(5) -0.0804(5) 0.5497(3) 0.077(2) Uani 1 1 d . .
H27 H 1.033530 -0.113290 0.534462 0.092 Uiso 1 1 calc R U
C28 C 0.9842(6) 0.0127(6) 0.5781(3) 0.088(2) Uani 1 1 d . .
H28 H 1.057539 0.043347 0.582484 0.105 Uiso 1 1 calc R U
C29 C 0.8953(6) 0.0620(5) 0.6000(3) 0.078(2) Uani 1 1 d . .
H29 H 0.906391 0.126914 0.619378 0.094 Uiso 1 1 calc R U
C30 C 0.7878(5) 0.0171(4) 0.5940(2) 0.0557(14) Uani 1 1 d . .

loop_
_atom_site_aniso_label
_atom_site_aniso_U_11
_atom_site_aniso_U_22
_atom_site_aniso_U_33
_atom_site_aniso_U_23
_atom_site_aniso_U_13
_atom_site_aniso_U_12
Co1 0.0504(5) 0.0388(4) 0.0605(5) 0.0071(3) -0.0183(3) 0.0033(3)
S1 0.0666(9) 0.0467(7) 0.0417(7) 0.0048(6) -0.0023(6) 0.0275(6)
S2 0.0661(9) 0.0509(8) 0.0409(7) -0.0090(6) -0.0142(6) 0.0295(7)
S3 0.0518(8) 0.0403(7) 0.0490(7) -0.0133(6) 0.0028(6) -0.0005(6)
S4 0.0692(9) 0.0370(7) 0.0563(8) -0.0126(6) 0.0105(7) -0.0072(6)
O1 0.074(3) 0.049(2) 0.104(4) -0.004(2) -0.038(3) 0.021(2)
O2 0.116(4) 0.047(2) 0.084(3) 0.009(2) -0.052(3) 0.010(2)
O3 0.087(3) 0.046(2) 0.071(3) -0.004(2) -0.035(2) -0.006(2)
O4 0.055(3) 0.049(2) 0.108(4) 0.005(2) -0.022(2) -0.002(2)
O5 0.300(9) 0.142(6) 0.211(8) -0.057(6) 0.205(7) -0.055(6)
C1 0.076(5) 0.036(3) 0.085(5) -0.008(3) -0.043(4) 0.005(3)
C2 0.071(4) 0.035(3) 0.058(3) -0.010(3) -0.034(3) 0.009(3)
C3 0.092(5) 0.044(3) 0.039(3) -0.002(2) -0.013(3) 0.019(3)
C4 0.075(4) 0.043(3) 0.044(3) -0.007(2) -0.007(3) 0.017(3)
C5 0.057(3) 0.031(2) 0.035(2) -0.0068(19) -0.010(2) 0.006(2)
C6 0.055(3) 0.038(3) 0.049(3) -0.005(2) -0.011(3) -0.001(2)
C7 0.048(3) 0.036(3) 0.073(4) -0.016(3) -0.024(3) 0.007(2)
C8 0.052(3) 0.028(2) 0.038(3) 0.0019(19) -0.005(2) 0.006(2)
C9 0.057(3) 0.032(2) 0.029(2) 0.0025(18) -0.006(2) 0.011(2)
C10 0.055(3) 0.034(2) 0.040(3) 0.003(2) -0.003(2) 0.011(2)
C11 0.064(4) 0.041(3) 0.050(3) -0.008(2) 0.008(3) 0.008(3)
C12 0.052(3) 0.042(3) 0.071(4) 0.002(3) 0.003(3) 0.006(2)
C13 0.051(3) 0.036(3) 0.065(4) 0.004(2) -0.021(3) 0.012(2)
C14 0.064(4) 0.040(3) 0.051(3) 0.001(2) -0.018(3) 0.008(3)
C15 0.062(3) 0.042(3) 0.044(3) 0.004(2) -0.004(2) 0.003(2)
C16 0.064(4) 0.030(3) 0.085(5) 0.010(3) -0.037(4) 0.004(3)
C17 0.050(3) 0.030(2) 0.041(3) -0.0002(19) 0.003(2) 0.014(2)
C18 0.041(3) 0.047(3) 0.036(3) 0.009(2) -0.007(2) 0.005(2)
C19 0.054(3) 0.048(3) 0.063(4) 0.012(3) -0.013(3) 0.002(3)
C20 0.065(4) 0.066(4) 0.053(3) 0.015(3) -0.029(3) -0.014(3)
C21 0.076(4) 0.055(3) 0.042(3) 0.002(3) -0.020(3) -0.015(3)
C22 0.056(3) 0.045(3) 0.042(3) -0.001(2) -0.012(2) -0.006(2)
C23 0.037(3) 0.042(3) 0.036(2) 0.001(2) -0.007(2) 0.000(2)
C24 0.053(3) 0.026(2) 0.034(2) -0.0006(18) -0.002(2) 0.000(2)
C25 0.053(3) 0.044(3) 0.044(3) -0.001(2) -0.007(2) 0.001(2)
C26 0.054(4) 0.047(3) 0.070(4) -0.011(3) -0.007(3) 0.009(3)
C27 0.056(4) 0.064(4) 0.110(6) -0.014(4) -0.004(4) 0.012(3)
C28 0.061(4) 0.085(5) 0.117(6) -0.030(5) 0.005(4) 0.002(4)
C29 0.080(5) 0.061(4) 0.094(5) -0.026(4) -0.002(4) -0.022(4)
C30 0.063(4) 0.050(3) 0.055(3) -0.007(3) 0.007(3) -0.002(3)

loop_
_atom_type_symbol
_atom_type_description
_atom_type_scat_dispersion_real
_atom_type_scat_dispersion_imag
_atom_type_scat_source
C C 0.0033 0.0016
;
International Tables for Crystallography
(Vol. C, Tables 4.2.6.8 and 6.1.1.4)
;
Co Co 0.3494 0.9721
;
International Tables for Crystallography
(Vol. C, Tables 4.2.6.8 and 6.1.1.4)
;
O O 0.0106 0.0060
;
International Tables for Crystallography
(Vol. C, Tables 4.2.6.8 and 6.1.1.4)
;
S S 0.1246 0.1234
;
International Tables for Crystallography
(Vol. C, Tables 4.2.6.8 and 6.1.1.4)
;
H H 0.0000 0.0000
;
International Tables for Crystallography
(Vol. C, Table 6.1.1.4)
;

loop_
_geom_angle_atom_site_label_1
_geom_angle_atom_site_label_2
_geom_angle_atom_site_label_3
_geom_angle
_geom_angle_site_symmetry_1
_geom_angle_site_symmetry_3
O5 Co1 O1 99.7(4) . .
O5 Co1 O2 99.6(4) . 3_566
O1 Co1 O2 160.7(2) . 3_566
O5 Co1 O4 94.6(3) . 1_565
O1 Co1 O4 89.41(17) . 1_565
O2 Co1 O4 87.95(18) 3_566 1_565
O5 Co1 O3 103.7(3) . 3_556
O1 Co1 O3 89.10(16) . 3_556
O2 Co1 O3 87.44(16) 3_566 3_556
O4 Co1 O3 161.7(2) 1_565 3_556
O5 Co1 Co1 169.7(2) . 3_566
O1 Co1 Co1 86.87(16) . 3_566
O2 Co1 Co1 73.92(17) 3_566 3_566
O4 Co1 Co1 77.49(15) 1_565 3_566
O3 Co1 Co1 84.18(15) 3_556 3_566
C17 S1 C18 96.2(2) . .
C23 S2 C17 96.2(2) . .
C24 S3 C25 97.1(2) . .
C30 S4 C24 97.1(2) . .
C1 O1 Co1 118.8(4) . .
C1 O2 Co1 134.6(5) . 3_566
C16 O3 Co1 121.1(4) . 3_556
C16 O4 Co1 129.9(4) . 1_545
O2 C1 O1 125.8(6) . .
O2 C1 C2 117.6(7) . .
O1 C1 C2 116.6(7) . .
C3 C2 C7 120.7(5) . .
C3 C2 C1 119.0(6) . .
C7 C2 C1 120.3(6) . .
C2 C3 C4 120.2(5) . .
C2 C3 H3 119.9 . .
C4 C3 H3 119.9 . .
C5 C4 C3 120.1(5) . .
C5 C4 H4 120.0 . .
C3 C4 H4 120.0 . .
C6 C5 C4 119.5(5) . .
C6 C5 C8 122.4(5) . .
C4 C5 C8 118.0(5) . .
C5 C6 C7 119.6(5) . .
C5 C6 H6 120.2 . .
C7 C6 H6 120.2 . .
C2 C7 C6 119.8(5) . .
C2 C7 H7 120.1 . .
C6 C7 H7 120.1 . .
C17 C8 C5 122.3(4) . .
C17 C8 C9 121.7(4) . .
C5 C8 C9 116.1(4) . .
C24 C9 C10 124.3(4) . .
C24 C9 C8 119.3(4) . .
C10 C9 C8 116.3(4) . .
C11 C10 C15 116.4(5) . .
C11 C10 C9 121.0(4) . .
C15 C10 C9 122.5(5) . .
C12 C11 C10 122.0(5) . .
C12 C11 H11 119.0 . .
C10 C11 H11 119.0 . .
C11 C12 C13 120.7(5) . .
C11 C12 H12 119.7 . .
C13 C12 H12 119.7 . .
C14 C13 C12 118.4(5) . .
C14 C13 C16 121.2(6) . .
C12 C13 C16 120.5(6) . .
C15 C14 C13 121.0(5) . .
C15 C14 H14 119.5 . .
C13 C14 H14 119.5 . .
C14 C15 C10 121.3(5) . .
C14 C15 H15 119.4 . .
C10 C15 H15 119.4 . .
O3 C16 O4 127.3(6) . .
O3 C16 C13 115.7(6) . .
O4 C16 C13 117.0(6) . .
C8 C17 S1 122.2(3) . .
C8 C17 S2 123.5(3) . .
S1 C17 S2 114.3(3) . .
C23 C18 C19 119.5(5) . .
C23 C18 S1 116.6(3) . .
C19 C18 S1 123.9(4) . .
C20 C19 C18 119.0(5) . .
C20 C19 H19 120.5 . .
C18 C19 H19 120.5 . .
C19 C20 C21 121.1(5) . .
C19 C20 H20 119.5 . .
C21 C20 H20 119.5 . .
C22 C21 C20 120.8(5) . .
C22 C21 H21 119.6 . .
C20 C21 H21 119.6 . .
C21 C22 C23 117.8(5) . .
C21 C22 H22 121.1 . .
C23 C22 H22 121.1 . .
C18 C23 C22 121.7(4) . .
C18 C23 S2 116.5(4) . .
C22 C23 S2 121.7(4) . .
C9 C24 S3 124.1(4) . .
C9 C24 S4 122.3(4) . .
S3 C24 S4 113.6(3) . .
C26 C25 C30 121.7(5) . .
C26 C25 S3 123.3(4) . .
C30 C25 S3 114.9(4) . .
C25 C26 C27 118.9(5) . .
C25 C26 H26 120.6 . .
C27 C26 H26 120.6 . .
C28 C27 C26 120.4(6) . .
C28 C27 H27 119.8 . .
C26 C27 H27 119.8 . .
C29 C28 C27 121.2(7) . .
C29 C28 H28 119.4 . .
C27 C28 H28 119.4 . .
C28 C29 C30 119.7(6) . .
C28 C29 H29 120.2 . .
C30 C29 H29 120.2 . .
C29 C30 C25 118.1(5) . .
C29 C30 S4 124.7(5) . .
C25 C30 S4 117.2(4) . .

loop_
_geom_bond_atom_site_label_1
_geom_bond_atom_site_label_2
_geom_bond_distance
_geom_bond_site_symmetry_2
Co1 O5 1.955(6) .
Co1 O1 2.004(4) .
Co1 O2 2.024(4) 3_566
Co1 O4 2.045(4) 1_565
Co1 O3 2.050(4) 3_556
Co1 Co1 2.8983(16) 3_566
S1 C17 1.753(4) .
S1 C18 1.758(5) .
S2 C23 1.754(4) .
S2 C17 1.759(5) .
S3 C24 1.757(5) .
S3 C25 1.779(5) .
S4 C30 1.744(6) .
S4 C24 1.764(5) .
O1 C1 1.253(8) .
O2 C1 1.251(8) .
O3 C16 1.252(8) .
O4 C16 1.257(8) .
C1 C2 1.513(7) .
C2 C3 1.362(8) .
C2 C7 1.373(8) .
C3 C4 1.391(7) .
C3 H3 0.9500 .
C4 C5 1.391(7) .
C4 H4 0.9500 .
C5 C6 1.382(7) .
C5 C8 1.483(6) .
C6 C7 1.407(7) .
C6 H6 0.9500 .
C7 H7 0.9500 .
C8 C17 1.360(6) .
C8 C9 1.491(6) .
C9 C24 1.347(7) .
C9 C10 1.478(7) .
C10 C11 1.392(7) .
C10 C15 1.413(7) .
C11 C12 1.364(7) .
C11 H11 0.9500 .
C12 C13 1.389(8) .
C12 H12 0.9500 .
C13 C14 1.383(8) .
C13 C16 1.533(8) .
C14 C15 1.365(7) .
C14 H14 0.9500 .
C15 H15 0.9500 .
C18 C23 1.378(7) .
C18 C19 1.399(7) .
C19 C20 1.358(8) .
C19 H19 0.9500 .
C20 C21 1.387(8) .
C20 H20 0.9500 .
C21 C22 1.380(7) .
C21 H21 0.9500 .
C22 C23 1.385(7) .
C22 H22 0.9500 .
C25 C26 1.357(7) .
C25 C30 1.398(7) .
C26 C27 1.375(8) .
C26 H26 0.9500 .
C27 C28 1.369(9) .
C27 H27 0.9500 .
C28 C29 1.357(9) .
C28 H28 0.9500 .
C29 C30 1.392(8) .
C29 H29 0.9500 .

loop_
_geom_torsion_atom_site_label_1
_geom_torsion_atom_site_label_2
_geom_torsion_atom_site_label_3
_geom_torsion_atom_site_label_4
_geom_torsion
_geom_torsion_site_symmetry_1
Co1 O2 C1 O1 -3.9(9) 3_566
Co1 O2 C1 C2 176.2(3) 3_566
Co1 O1 C1 O2 1.0(8) .
Co1 O1 C1 C2 -179.1(3) .
O2 C1 C2 C3 11.1(7) .
O1 C1 C2 C3 -168.8(5) .
O2 C1 C2 C7 -168.0(5) .
O1 C1 C2 C7 12.1(7) .
C7 C2 C3 C4 0.5(8) .
C1 C2 C3 C4 -178.5(5) .
C2 C3 C4 C5 -0.8(8) .
C3 C4 C5 C6 0.8(7) .
C3 C4 C5 C8 178.9(5) .
C4 C5 C6 C7 -0.5(7) .
C8 C5 C6 C7 -178.5(4) .
C3 C2 C7 C6 -0.2(7) .
C1 C2 C7 C6 178.8(4) .
C5 C6 C7 C2 0.2(7) .
C6 C5 C8 C17 -45.9(7) .
C4 C5 C8 C17 136.0(5) .
C6 C5 C8 C9 133.5(5) .
C4 C5 C8 C9 -44.6(6) .
C17 C8 C9 C24 -69.6(6) .
C5 C8 C9 C24 111.0(5) .
C17 C8 C9 C10 112.7(5) .
C5 C8 C9 C10 -66.7(5) .
C24 C9 C10 C11 141.8(5) .
C8 C9 C10 C11 -40.6(6) .
C24 C9 C10 C15 -41.2(7) .
C8 C9 C10 C15 136.3(5) .
C15 C10 C11 C12 5.5(7) .
C9 C10 C11 C12 -177.3(4) .
C10 C11 C12 C13 -1.9(8) .
C11 C12 C13 C14 -2.8(7) .
C11 C12 C13 C16 177.7(4) .
C12 C13 C14 C15 3.5(7) .
C16 C13 C14 C15 -177.0(4) .
C13 C14 C15 C10 0.3(7) .
C11 C10 C15 C14 -4.7(7) .
C9 C10 C15 C14 178.2(4) .
Co1 O3 C16 O4 -4.7(7) 3_556
Co1 O3 C16 C13 173.4(3) 3_556
Co1 O4 C16 O3 4.3(8) 1_545
Co1 O4 C16 C13 -173.8(3) 1_545
C14 C13 C16 O3 14.1(7) .
C12 C13 C16 O3 -166.4(5) .
C14 C13 C16 O4 -167.6(5) .
C12 C13 C16 O4 11.9(7) .
C5 C8 C17 S1 177.1(4) .
C9 C8 C17 S1 -2.2(7) .
C5 C8 C17 S2 -4.7(7) .
C9 C8 C17 S2 176.0(4) .
C18 S1 C17 C8 175.0(4) .
C18 S1 C17 S2 -3.4(3) .
C23 S2 C17 C8 -174.4(5) .
C23 S2 C17 S1 4.0(3) .
C17 S1 C18 C23 1.2(4) .
C17 S1 C18 C19 -179.1(5) .
C23 C18 C19 C20 -1.1(8) .
S1 C18 C19 C20 179.1(4) .
C18 C19 C20 C21 2.0(9) .
C19 C20 C21 C22 -0.7(9) .
C20 C21 C22 C23 -1.4(8) .
C19 C18 C23 C22 -1.1(8) .
S1 C18 C23 C22 178.7(4) .
C19 C18 C23 S2 -178.3(4) .
S1 C18 C23 S2 1.5(5) .
C21 C22 C23 C18 2.3(8) .
C21 C22 C23 S2 179.4(4) .
C17 S2 C23 C18 -3.3(4) .
C17 S2 C23 C22 179.5(4) .
C10 C9 C24 S3 -7.5(7) .
C8 C9 C24 S3 174.9(3) .
C10 C9 C24 S4 173.2(3) .
C8 C9 C24 S4 -4.3(6) .
C25 S3 C24 C9 -176.9(4) .
C25 S3 C24 S4 2.4(3) .
C30 S4 C24 C9 177.4(4) .
C30 S4 C24 S3 -1.9(3) .
C24 S3 C25 C26 177.9(5) .
C24 S3 C25 C30 -2.1(4) .
C30 C25 C26 C27 0.7(9) .
S3 C25 C26 C27 -179.4(5) .
C25 C26 C27 C28 -0.2(10) .
C26 C27 C28 C29 -0.4(12) .
C27 C28 C29 C30 0.5(12) .
C28 C29 C30 C25 0.0(10) .
C28 C29 C30 S4 178.2(6) .
C26 C25 C30 C29 -0.6(9) .
S3 C25 C30 C29 179.5(5) .
C26 C25 C30 S4 -178.9(4) .
S3 C25 C30 S4 1.1(6) .
C24 S4 C30 C29 -177.8(6) .
C24 S4 C30 C25 0.5(5) .
